data_4035423
loop_
_publ_author_name
'Huang, Jian'
'Hong, Mao'
'Wang, Chuan-Chuan'
'Kramer, S\/oren'
'Lin, Guo-Qiang'
'Sun, Xing-Wen'

_publ_section_title
;
 Asymmetric Synthesis of Chiral Spiroketal Bisphosphine Ligands and Their
 Application in Enantioselective Olefin Hydrogenation.
;
_journal_issue 20
_journal_name_full 'The Journal of organic chemistry'
_journal_page_first 12838
_journal_page_last 12846
_journal_paper_doi 10.1021/acs.joc.8b01693
_journal_volume 83
_journal_year 2018
_chemical_formula_sum 'C40 H32 O2 P2'
_chemical_formula_weight 606.59
_space_group_crystal_system monoclinic
_space_group_IT_number 4
_space_group_name_Hall 'P 2yb'
_space_group_name_H-M_alt 'P 1 21 1'
_atom_sites_solution_hydrogens geom
_audit_creation_method SHELXL-2014/7
_cell_angle_alpha 90
_cell_angle_beta 92.249(8)
_cell_angle_gamma 90
_cell_formula_units_Z 2
_cell_length_a 11.283(5)
_cell_length_b 8.734(4)
_cell_length_c 16.552(8)
_cell_measurement_reflns_used 904
_cell_measurement_temperature 298(2)
_cell_measurement_theta_max 25.515
_cell_measurement_theta_min 2.463
_cell_volume 1629.9(13)
_computing_cell_refinement 'Bruker SMART'
_computing_data_collection 'Bruker SMART'
_computing_data_reduction 'Bruker SHELXTL'
_computing_molecular_graphics 'Bruker SHELXTL'
_computing_publication_material 'Bruker SHELXTL'
_computing_structure_refinement 'SHELXL-2014/7 (Sheldrick, 2014)'
_computing_structure_solution 'Bruker SHELXTL'
_diffrn_ambient_temperature 298(2)
_diffrn_measured_fraction_theta_full 0.994
_diffrn_measured_fraction_theta_max 0.991
_diffrn_measurement_device_type 'CCD area detector'
_diffrn_measurement_method 'phi and omega scans'
_diffrn_radiation_type MoK\a
_diffrn_radiation_wavelength 0.71073
_diffrn_reflns_av_R_equivalents 0.0410
_diffrn_reflns_av_unetI/netI 0.1199
_diffrn_reflns_Laue_measured_fraction_full 0.994
_diffrn_reflns_Laue_measured_fraction_max 0.991
_diffrn_reflns_limit_h_max 14
_diffrn_reflns_limit_h_min -12
_diffrn_reflns_limit_k_max 10
_diffrn_reflns_limit_k_min -10
_diffrn_reflns_limit_l_max 18
_diffrn_reflns_limit_l_min -20
_diffrn_reflns_number 7780
_diffrn_reflns_point_group_measured_fraction_full 0.946
_diffrn_reflns_point_group_measured_fraction_max 0.931
_diffrn_reflns_theta_full 25.242
_diffrn_reflns_theta_max 26.498
_diffrn_reflns_theta_min 1.806
_exptl_absorpt_coefficient_mu 0.167
_exptl_absorpt_correction_T_max 0.962
_exptl_absorpt_correction_T_min 0.618
_exptl_absorpt_correction_type multi-scan
_exptl_absorpt_process_details sadabs
_exptl_crystal_colour colorless
_exptl_crystal_density_diffrn 1.236
_exptl_crystal_description prism
_exptl_crystal_F_000 636
_exptl_crystal_size_max 0.600
_exptl_crystal_size_mid 0.400
_exptl_crystal_size_min 0.200
_refine_diff_density_max 0.199
_refine_diff_density_min -0.138
_refine_diff_density_rms 0.031
_refine_ls_abs_structure_details
; 
 Flack x determined using 975 quotients [(I+)-(I-)]/[(I+)+(I-)] 
 (Parsons, Flack and Wagner, Acta Cryst. B69 (2013) 249-259). 
;
_refine_ls_abs_structure_Flack 0.13(8)
_refine_ls_extinction_method none
_refine_ls_goodness_of_fit_ref 0.812
_refine_ls_hydrogen_treatment constr
_refine_ls_matrix_type full
_refine_ls_number_parameters 398
_refine_ls_number_reflns 6275
_refine_ls_number_restraints 21
_refine_ls_restrained_S_all 0.819
_refine_ls_R_factor_all 0.1075
_refine_ls_R_factor_gt 0.0465
_refine_ls_shift/su_max 0.001
_refine_ls_shift/su_mean 0.000
_refine_ls_structure_factor_coef Fsqd
_refine_ls_weighting_details 'w=1/[\s^2^(Fo^2^)+(0.0473P)^2^] where P=(Fo^2^+2Fc^2^)/3'
_refine_ls_weighting_scheme calc
_refine_ls_wR_factor_gt 0.0879
_refine_ls_wR_factor_ref 0.1109
_reflns_Friedel_coverage 0.757
_reflns_Friedel_fraction_full 0.889
_reflns_Friedel_fraction_max 0.861
_reflns_number_gt 3052
_reflns_number_total 6275
_reflns_threshold_expression 'I > 2\s(I)'
_cod_data_source_file jo8b01693_si_004.cif
_cod_data_source_block a61123a
_cod_original_sg_symbol_H-M 'P 21'
_cod_database_code 4035423
_shelx_shelxl_version_number 2014/7
_shelx_space_group_comment
; 
The symmetry employed for this shelxl refinement is uniquely defined 
by the following loop, which should always be used as a source of 
symmetry information in preference to the above space-group names. 
They are only intended as comments. 
;
_shelx_estimated_absorpt_t_min 0.906
_shelx_estimated_absorpt_t_max 0.967

loop_
_space_group_symop_operation_xyz
'x, y, z'
'-x, y+1/2, -z'

loop_
_atom_site_label
_atom_site_type_symbol
_atom_site_fract_x
_atom_site_fract_y
_atom_site_fract_z
_atom_site_U_iso_or_equiv
_atom_site_adp_type
_atom_site_occupancy
_atom_site_site_symmetry_order
_atom_site_calc_flag
_atom_site_refinement_flags_posn
_atom_site_refinement_flags_adp
P1 P 1.01593(12) 1.01309(18) 0.81019(8) 0.0580(4) Uani 1 1 d . .
P2 P 0.67711(13) 0.82142(16) 0.72976(9) 0.0576(4) Uani 1 1 d . .
O1 O 0.8033(3) 0.9826(4) 0.56514(19) 0.0675(11) Uani 1 1 d . .
O2 O 0.9411(4) 1.1652(4) 0.6150(2) 0.0777(12) Uani 1 1 d . .
C1 C 0.8656(6) 0.8589(6) 0.5267(3) 0.0695(18) Uani 1 1 d . .
H1 H 0.9053 0.8992 0.4796 0.083 Uiso 1 1 calc R U
C2 C 0.9565(5) 0.8140(7) 0.5892(3) 0.0599(15) Uani 1 1 d . .
C3 C 1.0358(7) 0.6956(7) 0.5880(4) 0.0812(19) Uani 1 1 d . .
H3 H 1.0393 0.6326 0.5429 0.097 Uiso 1 1 calc R U
C4 C 1.1092(6) 0.6716(7) 0.6535(4) 0.085(2) Uani 1 1 d . .
H4 H 1.1633 0.5912 0.6531 0.102 Uiso 1 1 calc R U
C5 C 1.1048(5) 0.7640(7) 0.7202(4) 0.0741(19) Uani 1 1 d . .
H5 H 1.1557 0.7444 0.7646 0.089 Uiso 1 1 calc R U
C6 C 1.0259(5) 0.8866(6) 0.7231(3) 0.0514(14) Uani 1 1 d . .
C7 C 0.9507(5) 0.9086(6) 0.6557(3) 0.0491(13) Uani 1 1 d . .
C8 C 0.8663(5) 1.0372(6) 0.6350(3) 0.0568(15) Uani 1 1 d . .
C9 C 0.7810(5) 1.1018(5) 0.6924(3) 0.0497(14) Uani 1 1 d . .
C10 C 0.6941(5) 1.0312(6) 0.7352(3) 0.0544(14) Uani 1 1 d . .
C11 C 0.6240(5) 1.1204(7) 0.7828(4) 0.0694(17) Uani 1 1 d . .
H11 H 0.5651 1.0751 0.8125 0.083 Uiso 1 1 calc R U
C12 C 0.6415(6) 1.2792(8) 0.7864(4) 0.082(2) Uani 1 1 d . .
H12 H 0.5939 1.3388 0.8186 0.098 Uiso 1 1 calc R U
C13 C 0.7285(6) 1.3476(7) 0.7428(4) 0.0781(19) Uani 1 1 d . .
H13 H 0.7402 1.4529 0.7455 0.094 Uiso 1 1 calc R U
C14 C 0.7973(6) 1.2588(6) 0.6956(3) 0.0644(17) Uani 1 1 d . .
C15 C 0.8936(6) 1.3066(7) 0.6431(3) 0.0808(18) Uani 1 1 d . .
H15A H 0.8629 1.3683 0.5982 0.097 Uiso 1 1 calc R U
H15B H 0.9535 1.3649 0.6734 0.097 Uiso 1 1 calc R U
C16 C 0.7819(6) 0.7331(7) 0.4996(4) 0.097(2) Uani 1 1 d . .
H16A H 0.8235 0.6599 0.4680 0.145 Uiso 1 1 calc R U
H16B H 0.7174 0.7759 0.4675 0.145 Uiso 1 1 calc R U
H16C H 0.7514 0.6832 0.5461 0.145 Uiso 1 1 calc R U
C17 C 1.1314(5) 1.1540(6) 0.7919(3) 0.0569(15) Uani 1 1 d . .
C18 C 1.1246(6) 1.2914(8) 0.8324(4) 0.0827(19) Uani 1 1 d . .
H18 H 1.0619 1.3101 0.8659 0.099 Uiso 1 1 calc R U
C19 C 1.2114(8) 1.4016(8) 0.8231(5) 0.101(2) Uani 1 1 d . .
H19 H 1.2073 1.4928 0.8518 0.121 Uiso 1 1 calc R U
C20 C 1.3013(8) 1.3798(10) 0.7735(5) 0.099(2) Uani 1 1 d . .
H20 H 1.3585 1.4553 0.7675 0.119 Uiso 1 1 calc R U
C21 C 1.3072(6) 1.2476(11) 0.7330(4) 0.098(2) Uani 1 1 d . .
H21 H 1.3689 1.2329 0.6981 0.118 Uiso 1 1 calc R U
C22 C 1.2239(6) 1.1311(8) 0.7414(4) 0.0765(18) Uani 1 1 d . .
H22 H 1.2307 1.0396 0.7133 0.092 Uiso 1 1 calc R U
C23 C 1.0837(5) 0.8981(7) 0.8916(3) 0.0612(15) Uani 1 1 d . .
C24 C 1.0327(6) 0.7611(8) 0.9108(4) 0.0772(18) Uani 1 1 d . .
H24 H 0.9703 0.7237 0.8781 0.093 Uiso 1 1 calc R U
C25 C 1.0717(7) 0.6763(9) 0.9780(5) 0.095(2) Uani 1 1 d . .
H25 H 1.0364 0.5830 0.9894 0.114 Uiso 1 1 calc R U
C26 C 1.1604(8) 0.7301(10) 1.0259(5) 0.105(2) Uani 1 1 d . .
H26 H 1.1876 0.6744 1.0708 0.126 Uiso 1 1 calc R U
C27 C 1.2102(7) 0.8660(10) 1.0085(5) 0.122(3) Uani 1 1 d . .
H27 H 1.2706 0.9048 1.0425 0.146 Uiso 1 1 calc R U
C28 C 1.1734(6) 0.9476(8) 0.9417(4) 0.090(2) Uani 1 1 d . .
H28 H 1.2109 1.0395 0.9304 0.109 Uiso 1 1 calc R U
C29 C 0.6091(6) 0.7820(7) 0.8258(3) 0.0713(17) Uani 1 1 d . .
C30 C 0.6788(7) 0.7986(10) 0.8952(4) 0.107(2) Uani 1 1 d . .
H30 H 0.7571 0.8303 0.8915 0.129 Uiso 1 1 calc R U
C31 C 0.6347(11) 0.7689(13) 0.9710(5) 0.143(4) Uani 1 1 d D .
H31 H 0.6811 0.7868 1.0177 0.172 Uiso 1 1 calc R U
C32 C 0.5241(13) 0.7141(14) 0.9755(7) 0.162(5) Uani 1 1 d D U
H32 H 0.4972 0.6827 1.0252 0.194 Uiso 1 1 calc R U
C33 C 0.4501(11) 0.7034(14) 0.9081(7) 0.188(5) Uani 1 1 d D U
H33 H 0.3711 0.6750 0.9123 0.225 Uiso 1 1 calc R U
C34 C 0.4960(8) 0.7360(11) 0.8338(5) 0.135(3) Uani 1 1 d D U
H34 H 0.4471 0.7258 0.7876 0.162 Uiso 1 1 calc R U
C35 C 0.5544(5) 0.7967(6) 0.6571(3) 0.0561(14) Uani 1 1 d . .
C36 C 0.5240(6) 0.6497(7) 0.6338(4) 0.082(2) Uani 1 1 d . .
H36 H 0.5650 0.5674 0.6572 0.098 Uiso 1 1 calc R U
C37 C 0.4334(7) 0.6218(9) 0.5763(5) 0.101(2) Uani 1 1 d . .
H37 H 0.4137 0.5217 0.5621 0.121 Uiso 1 1 calc R U
C38 C 0.3748(7) 0.7385(12) 0.5413(4) 0.103(2) Uani 1 1 d . .
H38 H 0.3154 0.7196 0.5021 0.124 Uiso 1 1 calc R U
C39 C 0.4018(7) 0.8858(10) 0.5631(5) 0.118(3) Uani 1 1 d . .
H39 H 0.3593 0.9669 0.5399 0.142 Uiso 1 1 calc R U
C40 C 0.4926(6) 0.9137(8) 0.6196(4) 0.090(2) Uani 1 1 d . .
H40 H 0.5123 1.0144 0.6326 0.108 Uiso 1 1 calc R U

loop_
_atom_site_aniso_label
_atom_site_aniso_U_11
_atom_site_aniso_U_22
_atom_site_aniso_U_33
_atom_site_aniso_U_23
_atom_site_aniso_U_13
_atom_site_aniso_U_12
P1 0.0549(9) 0.0697(10) 0.0487(9) -0.0118(8) -0.0054(7) 0.0084(9)
P2 0.0565(9) 0.0479(8) 0.0679(10) -0.0028(8) -0.0016(7) 0.0008(8)
O1 0.098(3) 0.056(2) 0.047(2) 0.000(2) -0.021(2) 0.004(2)
O2 0.110(4) 0.055(3) 0.069(3) 0.011(2) 0.010(2) -0.017(3)
C1 0.119(5) 0.042(4) 0.047(3) -0.005(3) 0.002(4) -0.006(3)
C2 0.093(4) 0.054(3) 0.033(3) 0.001(3) 0.004(3) -0.011(4)
C3 0.135(6) 0.053(4) 0.057(4) -0.011(3) 0.021(4) 0.011(4)
C4 0.105(6) 0.081(5) 0.070(4) -0.009(4) 0.005(4) 0.035(4)
C5 0.074(4) 0.093(5) 0.056(4) -0.013(4) 0.008(3) 0.016(4)
C6 0.045(3) 0.062(4) 0.048(3) -0.003(3) 0.009(3) -0.002(3)
C7 0.064(4) 0.044(3) 0.040(3) 0.000(3) 0.008(3) -0.016(3)
C8 0.081(4) 0.050(4) 0.039(3) 0.004(3) -0.005(3) -0.010(3)
C9 0.068(4) 0.029(3) 0.050(3) -0.002(3) -0.021(3) 0.007(3)
C10 0.058(3) 0.048(3) 0.056(3) -0.005(3) -0.012(3) 0.006(3)
C11 0.056(4) 0.067(4) 0.084(4) -0.018(4) -0.009(3) 0.016(3)
C12 0.078(5) 0.081(6) 0.084(5) -0.035(4) -0.018(4) 0.030(4)
C13 0.089(5) 0.051(4) 0.092(5) -0.010(4) -0.027(4) 0.008(4)
C14 0.080(5) 0.048(4) 0.063(4) -0.005(3) -0.026(3) 0.013(3)
C15 0.119(6) 0.047(4) 0.075(4) 0.004(4) -0.008(4) -0.011(4)
C16 0.117(6) 0.070(4) 0.102(5) -0.019(4) -0.022(4) -0.014(4)
C17 0.054(4) 0.067(4) 0.049(3) -0.002(3) -0.012(3) 0.010(3)
C18 0.103(5) 0.072(5) 0.074(4) -0.007(4) 0.013(4) 0.005(4)
C19 0.140(7) 0.061(5) 0.100(6) -0.002(4) 0.001(5) -0.016(5)
C20 0.110(7) 0.091(7) 0.097(6) 0.013(5) -0.003(5) -0.020(5)
C21 0.081(5) 0.111(6) 0.104(6) -0.012(5) 0.010(4) -0.008(5)
C22 0.059(4) 0.079(5) 0.092(5) -0.013(4) 0.004(4) -0.007(4)
C23 0.060(4) 0.076(4) 0.048(3) -0.005(3) 0.006(3) -0.002(3)
C24 0.072(5) 0.094(5) 0.067(4) -0.003(4) 0.008(3) -0.006(4)
C25 0.098(6) 0.101(6) 0.086(5) 0.014(5) 0.017(5) -0.018(5)
C26 0.124(7) 0.104(7) 0.087(6) 0.035(5) 0.006(5) 0.024(6)
C27 0.135(7) 0.129(8) 0.097(6) 0.039(5) -0.054(5) -0.031(6)
C28 0.097(5) 0.092(5) 0.080(5) 0.029(4) -0.029(4) -0.006(4)
C29 0.074(4) 0.072(5) 0.068(4) -0.001(3) 0.005(3) -0.009(4)
C30 0.107(6) 0.136(7) 0.077(5) 0.002(5) -0.014(5) 0.039(6)
C31 0.191(11) 0.172(11) 0.067(6) 0.008(6) -0.014(7) 0.068(9)
C32 0.228(13) 0.153(9) 0.108(8) 0.016(7) 0.057(9) -0.032(9)
C33 0.220(12) 0.225(11) 0.122(8) -0.047(9) 0.065(9) -0.108(10)
C34 0.141(8) 0.188(9) 0.078(5) -0.026(5) 0.034(5) -0.069(7)
C35 0.056(4) 0.049(4) 0.063(3) -0.006(3) 0.000(3) -0.001(3)
C36 0.094(5) 0.064(5) 0.086(5) -0.005(4) -0.016(4) -0.015(4)
C37 0.108(6) 0.091(6) 0.101(6) -0.015(5) -0.015(5) -0.032(5)
C38 0.101(6) 0.122(7) 0.084(5) -0.015(5) -0.031(4) -0.015(6)
C39 0.104(6) 0.106(7) 0.138(7) -0.009(6) -0.064(5) 0.018(5)
C40 0.080(5) 0.071(4) 0.115(6) -0.015(4) -0.037(4) 0.001(4)

loop_
_atom_type_symbol
_atom_type_description
_atom_type_scat_dispersion_real
_atom_type_scat_dispersion_imag
_atom_type_scat_source
C C 0.0033 0.0016 'International Tables Vol C Tables 4.2.6.8 and 6.1.1.4'
H H 0.0000 0.0000 'International Tables Vol C Tables 4.2.6.8 and 6.1.1.4'
O O 0.0106 0.0060 'International Tables Vol C Tables 4.2.6.8 and 6.1.1.4'
P P 0.1023 0.0942 'International Tables Vol C Tables 4.2.6.8 and 6.1.1.4'

loop_
_geom_angle_atom_site_label_1
_geom_angle_atom_site_label_2
_geom_angle_atom_site_label_3
_geom_angle
C6 P1 C23 102.3(3)
C6 P1 C17 102.2(2)
C23 P1 C17 102.3(3)
C35 P2 C29 102.7(3)
C35 P2 C10 103.1(2)
C29 P2 C10 101.0(3)
C8 O1 C1 111.9(4)
C15 O2 C8 111.3(4)
O1 C1 C2 103.0(4)
O1 C1 C16 111.4(5)
C2 C1 C16 115.1(5)
C3 C2 C7 121.0(5)
C3 C2 C1 128.7(5)
C7 C2 C1 110.3(5)
C4 C3 C2 119.0(6)
C3 C4 C5 120.9(6)
C4 C5 C6 121.5(6)
C7 C6 C5 116.7(5)
C7 C6 P1 119.8(4)
C5 C6 P1 123.5(4)
C2 C7 C6 120.8(5)
C2 C7 C8 108.4(5)
C6 C7 C8 130.4(5)
O1 C8 O2 110.6(4)
O1 C8 C9 109.4(5)
O2 C8 C9 104.5(4)
O1 C8 C7 103.1(4)
O2 C8 C7 105.1(5)
C9 C8 C7 123.9(4)
C10 C9 C14 121.3(6)
C10 C9 C8 130.5(5)
C14 C9 C8 108.2(6)
C11 C10 C9 118.5(5)
C11 C10 P2 121.9(5)
C9 C10 P2 119.6(4)
C10 C11 C12 120.0(6)
C13 C12 C11 120.6(6)
C14 C13 C12 119.1(6)
C13 C14 C9 120.5(6)
C13 C14 C15 128.6(6)
C9 C14 C15 110.9(6)
O2 C15 C14 103.9(5)
C18 C17 C22 118.7(6)
C18 C17 P1 116.9(5)
C22 C17 P1 124.4(5)
C17 C18 C19 119.8(6)
C20 C19 C18 121.6(8)
C21 C20 C19 118.8(8)
C20 C21 C22 122.1(7)
C17 C22 C21 118.9(6)
C28 C23 C24 116.5(6)
C28 C23 P1 123.9(5)
C24 C23 P1 119.0(5)
C23 C24 C25 121.8(7)
C26 C25 C24 119.5(7)
C25 C26 C27 119.4(7)
C26 C27 C28 121.1(8)
C23 C28 C27 121.7(7)
C34 C29 C30 117.5(6)
C34 C29 P2 125.0(5)
C30 C29 P2 117.5(6)
C29 C30 C31 121.3(8)
C32 C31 C30 118.9(10)
C31 C32 C33 121.2(11)
C32 C33 C34 118.2(11)
C29 C34 C33 122.5(8)
C40 C35 C36 116.8(5)
C40 C35 P2 125.0(5)
C36 C35 P2 118.1(5)
C35 C36 C37 121.4(6)
C38 C37 C36 120.1(7)
C37 C38 C39 120.2(7)
C38 C39 C40 119.7(7)
C35 C40 C39 121.7(6)

loop_
_geom_bond_atom_site_label_1
_geom_bond_atom_site_label_2
_geom_bond_distance
P1 C6 1.823(5)
P1 C23 1.824(6)
P1 C17 1.826(6)
P2 C35 1.811(5)
P2 C29 1.825(6)
P2 C10 1.844(6)
O1 C8 1.417(6)
O1 C1 1.450(6)
O2 C15 1.431(7)
O2 C8 1.446(6)
C1 C2 1.481(7)
C1 C16 1.506(7)
C2 C3 1.369(8)
C2 C7 1.379(7)
C3 C4 1.354(8)
C4 C5 1.371(7)
C5 C6 1.395(7)
C6 C7 1.388(7)
C7 C8 1.504(7)
C8 C9 1.489(7)
C9 C10 1.378(7)
C9 C14 1.385(7)
C10 C11 1.379(7)
C11 C12 1.402(8)
C12 C13 1.378(8)
C13 C14 1.364(8)
C14 C15 1.478(8)
C17 C18 1.377(7)
C17 C22 1.378(7)
C18 C19 1.386(9)
C19 C20 1.343(10)
C20 C21 1.338(9)
C21 C22 1.396(9)
C23 C28 1.354(8)
C23 C24 1.370(8)
C24 C25 1.392(8)
C25 C26 1.338(9)
C26 C27 1.349(9)
C27 C28 1.365(9)
C29 C34 1.349(9)
C29 C30 1.374(8)
C30 C31 1.391(10)
C31 C32 1.341(12)
C32 C33 1.370(14)
C33 C34 1.383(10)
C35 C40 1.371(8)
C35 C36 1.380(7)
C36 C37 1.391(9)
C37 C38 1.334(10)
C38 C39 1.367(9)
C39 C40 1.382(9)

loop_
_geom_torsion_atom_site_label_1
_geom_torsion_atom_site_label_2
_geom_torsion_atom_site_label_3
_geom_torsion_atom_site_label_4
_geom_torsion
C8 O1 C1 C2 14.1(5)
C8 O1 C1 C16 138.0(5)
O1 C1 C2 C3 175.2(6)
C16 C1 C2 C3 53.8(8)
O1 C1 C2 C7 -2.9(6)
C16 C1 C2 C7 -124.3(6)
C7 C2 C3 C4 0.2(9)
C1 C2 C3 C4 -177.7(6)
C2 C3 C4 C5 -0.1(10)
C3 C4 C5 C6 -0.6(10)
C4 C5 C6 C7 1.1(8)
C4 C5 C6 P1 179.9(5)
C23 P1 C6 C7 158.5(4)
C17 P1 C6 C7 -95.9(4)
C23 P1 C6 C5 -20.2(5)
C17 P1 C6 C5 85.4(5)
C3 C2 C7 C6 0.4(8)
C1 C2 C7 C6 178.7(5)
C3 C2 C7 C8 173.3(5)
C1 C2 C7 C8 -8.4(6)
C5 C6 C7 C2 -1.0(7)
P1 C6 C7 C2 -179.8(4)
C5 C6 C7 C8 -172.2(5)
P1 C6 C7 C8 9.0(7)
C1 O1 C8 O2 93.1(5)
C1 O1 C8 C9 -152.3(4)
C1 O1 C8 C7 -18.8(5)
C15 O2 C8 O1 106.4(5)
C15 O2 C8 C9 -11.2(5)
C15 O2 C8 C7 -143.0(4)
C2 C7 C8 O1 16.4(5)
C6 C7 C8 O1 -171.6(5)
C2 C7 C8 O2 -99.5(5)
C6 C7 C8 O2 72.5(6)
C2 C7 C8 C9 140.9(5)
C6 C7 C8 C9 -47.1(8)
O1 C8 C9 C10 66.1(7)
O2 C8 C9 C10 -175.5(5)
C7 C8 C9 C10 -55.6(8)
O1 C8 C9 C14 -111.1(5)
O2 C8 C9 C14 7.3(5)
C7 C8 C9 C14 127.1(5)
C14 C9 C10 C11 -0.9(7)
C8 C9 C10 C11 -177.9(5)
C14 C9 C10 P2 -179.4(4)
C8 C9 C10 P2 3.7(7)
C35 P2 C10 C11 82.1(4)
C29 P2 C10 C11 -23.9(5)
C35 P2 C10 C9 -99.5(4)
C29 P2 C10 C9 154.5(4)
C9 C10 C11 C12 0.4(8)
P2 C10 C11 C12 178.7(4)
C10 C11 C12 C13 -0.1(9)
C11 C12 C13 C14 0.3(9)
C12 C13 C14 C9 -0.9(8)
C12 C13 C14 C15 178.9(6)
C10 C9 C14 C13 1.2(8)
C8 C9 C14 C13 178.8(5)
C10 C9 C14 C15 -178.6(5)
C8 C9 C14 C15 -1.1(6)
C8 O2 C15 C14 10.5(6)
C13 C14 C15 O2 174.5(5)
C9 C14 C15 O2 -5.7(6)
C6 P1 C17 C18 160.8(4)
C23 P1 C17 C18 -93.6(5)
C6 P1 C17 C22 -19.7(5)
C23 P1 C17 C22 86.0(5)
C22 C17 C18 C19 -1.5(9)
P1 C17 C18 C19 178.1(5)
C17 C18 C19 C20 1.8(11)
C18 C19 C20 C21 -0.7(12)
C19 C20 C21 C22 -0.8(12)
C18 C17 C22 C21 0.0(9)
P1 C17 C22 C21 -179.5(5)
C20 C21 C22 C17 1.1(11)
C6 P1 C23 C28 127.2(5)
C17 P1 C23 C28 21.7(6)
C6 P1 C23 C24 -61.4(5)
C17 P1 C23 C24 -166.9(4)
C28 C23 C24 C25 -0.6(9)
P1 C23 C24 C25 -172.6(5)
C23 C24 C25 C26 0.8(10)
C24 C25 C26 C27 0.3(12)
C25 C26 C27 C28 -1.6(13)
C24 C23 C28 C27 -0.8(10)
P1 C23 C28 C27 170.8(6)
C26 C27 C28 C23 1.9(13)
C35 P2 C29 C34 4.0(7)
C10 P2 C29 C34 110.3(7)
C35 P2 C29 C30 -176.9(5)
C10 P2 C29 C30 -70.6(6)
C34 C29 C30 C31 0.1(11)
P2 C29 C30 C31 -179.1(6)
C29 C30 C31 C32 4.1(14)
C30 C31 C32 C33 -7.4(19)
C31 C32 C33 C34 6(2)
C30 C29 C34 C33 -1.1(13)
P2 C29 C34 C33 178.1(8)
C32 C33 C34 C29 -2.1(17)
C29 P2 C35 C40 103.4(6)
C10 P2 C35 C40 -1.3(6)
C29 P2 C35 C36 -80.3(5)
C10 P2 C35 C36 175.0(5)
C40 C35 C36 C37 -1.2(9)
P2 C35 C36 C37 -177.8(5)
C35 C36 C37 C38 0.9(12)
C36 C37 C38 C39 -1.3(13)
C37 C38 C39 C40 2.0(14)
C36 C35 C40 C39 1.9(10)
P2 C35 C40 C39 178.2(6)
C38 C39 C40 C35 -2.3(13)
